data_7248231
loop_
_publ_author_name
'Verma, Satyendra'
'Brahma, Rinki'
'Baruah, Jubaraj B.'

_publ_section_title
;
 Consequences of twisting of the flexible arms of imidazole-derived urea
 in zinc-dicarboxylate coordination polymers
;
_journal_issue 14
_journal_name_full CrystEngComm
_journal_page_first 1976
_journal_page_last 1985
_journal_paper_doi 10.1039/D4CE00005F
_journal_volume 26
_journal_year 2024
_chemical_formula_moiety 'C34 H36 N8 O6 Zn, 2(C2 H6 O), H2 O'
_chemical_formula_sum 'C38 H50 N8 O9 Zn'
_chemical_formula_weight 828.23
_space_group_crystal_system monoclinic
_space_group_IT_number 14
_space_group_name_Hall '-P 2ybc'
_space_group_name_H-M_alt 'P 1 21/c 1'
_atom_sites_solution_hydrogens mixed
_atom_sites_solution_primary direct
_audit_creation_method SHELXL-2019/1
_audit_update_record
;
2023-11-07 deposited with the CCDC.	2024-02-27 downloaded from the CCDC.
;
_cell_angle_alpha 90
_cell_angle_beta 100.520(2)
_cell_angle_gamma 90
_cell_formula_units_Z 4
_cell_length_a 16.0036(10)
_cell_length_b 9.5490(6)
_cell_length_c 27.2906(17)
_cell_measurement_reflns_used 9835
_cell_measurement_temperature 296(2)
_cell_measurement_theta_max 26.31
_cell_measurement_theta_min 2.26
_cell_volume 4100.4(4)
_computing_cell_refinement 'Bruker SAINT'
_computing_data_collection 'Bruker APEX2'
_computing_data_reduction 'Bruker SAINT'
_computing_molecular_graphics 'Bruker SHELXTL'
_computing_publication_material 'Bruker SHELXTL'
_computing_structure_refinement 'SHELXL-2019/1 (Sheldrick, 2019)'
_computing_structure_solution 'SHELXS-97 (Sheldrick 2008)'
_diffrn_ambient_temperature 296(2)
_diffrn_measured_fraction_theta_full 0.995
_diffrn_measured_fraction_theta_max 0.995
_diffrn_measurement_device_type 'Bruker APEX-II CCD'
_diffrn_measurement_method '\f and \w scans'
_diffrn_radiation_type MoK\a
_diffrn_radiation_wavelength 0.71073
_diffrn_reflns_av_R_equivalents 0.0631
_diffrn_reflns_av_unetI/netI 0.0622
_diffrn_reflns_Laue_measured_fraction_full 0.995
_diffrn_reflns_Laue_measured_fraction_max 0.995
_diffrn_reflns_limit_h_max 18
_diffrn_reflns_limit_h_min -18
_diffrn_reflns_limit_k_max 11
_diffrn_reflns_limit_k_min -11
_diffrn_reflns_limit_l_max 32
_diffrn_reflns_limit_l_min -32
_diffrn_reflns_number 40165
_diffrn_reflns_point_group_measured_fraction_full 0.995
_diffrn_reflns_point_group_measured_fraction_max 0.995
_diffrn_reflns_theta_full 24.999
_diffrn_reflns_theta_max 24.999
_diffrn_reflns_theta_min 1.294
_exptl_absorpt_coefficient_mu 0.661
_exptl_absorpt_correction_type multi-scan
_exptl_absorpt_process_details
;
SADABS-2016/2 (Bruker,2016/2) was used for absorption correction.
wR2(int) was 0.1525 before and 0.0879 after correction.
The Ratio of minimum to maximum transmission is 0.9056.
The \l/2 correction factor is Not present.
;
_exptl_crystal_colour Colourless
_exptl_crystal_density_diffrn 1.342
_exptl_crystal_description Rod
_exptl_crystal_F_000 1744
_exptl_crystal_size_max 0.16
_exptl_crystal_size_mid 0.14
_exptl_crystal_size_min 0.12
_exptl_transmission_factor_max 0.7454
_exptl_transmission_factor_min 0.6750
_refine_diff_density_max 0.368
_refine_diff_density_min -0.495
_refine_diff_density_rms 0.065
_refine_ls_extinction_method none
_refine_ls_goodness_of_fit_ref 1.080
_refine_ls_hydrogen_treatment mixed
_refine_ls_matrix_type full
_refine_ls_number_parameters 516
_refine_ls_number_reflns 7199
_refine_ls_number_restraints 3
_refine_ls_restrained_S_all 1.082
_refine_ls_R_factor_all 0.1068
_refine_ls_R_factor_gt 0.0573
_refine_ls_shift/su_max 0.001
_refine_ls_shift/su_mean 0.000
_refine_ls_structure_factor_coef Fsqd
_refine_ls_weighting_details 'w=1/[\s^2^(Fo^2^)+(0.0287P)^2^+8.6921P] where P=(Fo^2^+2Fc^2^)/3'
_refine_ls_weighting_scheme calc
_refine_ls_wR_factor_gt 0.1106
_refine_ls_wR_factor_ref 0.1380
_reflns_Friedel_coverage 0.000
_reflns_number_gt 4749
_reflns_number_total 7199
_reflns_threshold_expression 'I > 2\s(I)'
_cod_data_source_file d4ce00005f2.cif
_cod_data_source_block 39IspZnNEtOH
_cod_depositor_comments 'Adding full bibliography for 7248228--7248231.cif.'
_cod_original_sg_symbol_H-M 'P 21/c'
_cod_database_code 7248231
_shelx_shelxl_version_number 2019/1
_shelx_space_group_comment
;
The symmetry employed for this shelxl refinement is uniquely defined
by the following loop, which should always be used as a source of
symmetry information in preference to the above space-group names.
They are only intended as comments.
;

loop_
_space_group_symop_operation_xyz
'x, y, z'
'-x, y+1/2, -z+1/2'
'-x, -y, -z'
'x, -y-1/2, z-1/2'

loop_
_atom_site_label
_atom_site_type_symbol
_atom_site_fract_x
_atom_site_fract_y
_atom_site_fract_z
_atom_site_U_iso_or_equiv
_atom_site_adp_type
_atom_site_occupancy
_atom_site_site_symmetry_order
_atom_site_calc_flag
_atom_site_refinement_flags_posn
_atom_site_refinement_flags_adp
_atom_site_refinement_flags_occupancy
_atom_site_disorder_assembly
_atom_site_disorder_group
Zn1 Zn 0.75903(3) 0.07949(5) 0.51537(2) 0.03878(16) Uani 1 1 d . . . . .
O4 O 0.7747(2) 0.3780(3) 0.50365(11) 0.0492(8) Uani 1 1 d . . . . .
O3 O 0.7770(2) 0.2264(3) 0.56585(11) 0.0484(8) Uani 1 1 d . . . . .
O5 O 0.7628(2) 0.8876(3) 0.54140(11) 0.0484(8) Uani 1 1 d . . . . .
O2 O 1.0733(2) 0.0813(4) 0.25746(11) 0.0564(9) Uani 1 1 d . . . . .
O6 O 0.7113(2) 0.9519(3) 0.60751(12) 0.0614(10) Uani 1 1 d . . . . .
O1 O 0.4158(2) 0.2063(4) 0.21809(12) 0.0651(10) Uani 1 1 d . . . . .
N8 N 0.8529(2) 0.0639(4) 0.47625(13) 0.0439(9) Uani 1 1 d . . . . .
N4 N 0.6477(2) 0.1082(4) 0.47002(13) 0.0426(9) Uani 1 1 d . . . . .
O7 O 0.1098(2) 0.9246(4) 0.34755(15) 0.0728(11) Uani 1 1 d G . . . .
H7A H 0.107170 0.988007 0.325482 0.109 Uiso 1 1 d G U . . .
H7B H 0.158655 0.888081 0.348957 0.109 Uiso 1 1 d G U . . .
N7 N 0.9491(2) 0.1192(4) 0.43165(13) 0.0460(10) Uani 1 1 d . . . . .
N3 N 0.5427(2) 0.2049(4) 0.41828(13) 0.0448(10) Uani 1 1 d . . . . .
N2 N 0.4957(3) 0.3938(4) 0.24767(14) 0.0578(11) Uani 1 1 d . . . . .
H2 H 0.529572 0.458265 0.241197 0.069 Uiso 1 1 calc R U . . .
O9 O 0.6469(2) 0.0088(6) 0.68997(15) 0.0919(14) Uani 1 1 d . . . . .
H9 H 0.667395 0.003662 0.664610 0.138 Uiso 1 1 calc R U . . .
N6 N 1.0031(3) 0.2815(4) 0.26803(14) 0.0569(11) Uani 1 1 d . . . . .
H6 H 0.970002 0.346546 0.253944 0.068 Uiso 1 1 calc R U . . .
N1 N 0.5072(3) 0.3005(5) 0.17216(15) 0.0577(12) Uani 1 1 d D . . . .
N5 N 1.0056(3) 0.2023(4) 0.18936(14) 0.0557(11) Uani 1 1 d . . . . .
H5 H 0.963549 0.258296 0.180213 0.067 Uiso 1 1 calc R U . . .
C31 C 0.7481(3) 0.7124(4) 0.60029(15) 0.0327(10) Uani 1 1 d . . . . .
C34 C 0.7394(3) 0.8621(4) 0.58215(16) 0.0367(10) Uani 1 1 d . . . . .
C27 C 0.7667(3) 0.4664(4) 0.58409(15) 0.0348(10) Uani 1 1 d . . . . .
C32 C 0.7605(2) 0.6047(4) 0.56811(15) 0.0333(10) Uani 1 1 d . . . . .
H32 H 0.764754 0.625651 0.535371 0.040 Uiso 1 1 calc R U . . .
C33 C 0.7736(3) 0.3517(4) 0.54748(17) 0.0396(11) Uani 1 1 d . . . . .
C11 C 0.6212(3) 0.2204(5) 0.44328(16) 0.0444(12) Uani 1 1 d . . . . .
H11 H 0.653754 0.300551 0.442156 0.053 Uiso 1 1 calc R U . . .
C30 C 0.7443(3) 0.6807(4) 0.64936(16) 0.0425(11) Uani 1 1 d . . . . .
H30 H 0.735776 0.751824 0.671205 0.051 Uiso 1 1 calc R U . . .
C17 C 1.0415(3) 0.1415(5) 0.15092(17) 0.0454(12) Uani 1 1 d . . . . .
C28 C 0.7629(3) 0.4375(5) 0.63338(16) 0.0468(12) Uani 1 1 d . . . . .
H28 H 0.767131 0.345371 0.644579 0.056 Uiso 1 1 calc R U . . .
C7 C 0.4693(3) 0.2952(6) 0.21322(17) 0.0527(13) Uani 1 1 d . . . . .
C24 C 0.8905(3) 0.1673(5) 0.45675(16) 0.0448(12) Uani 1 1 d . . . . .
H24 H 0.877935 0.261596 0.459996 0.054 Uiso 1 1 calc R U . . .
C20 C 1.0300(3) 0.1823(5) 0.23943(17) 0.0476(12) Uani 1 1 d . . . . .
C18 C 0.9947(3) 0.1450(5) 0.10331(18) 0.0531(13) Uani 1 1 d . . . . .
H18 H 0.939151 0.178163 0.098123 0.064 Uiso 1 1 calc R U . . .
C4 C 0.4816(3) 0.2327(5) 0.12630(16) 0.0464(12) Uani 1 1 d . . . . .
C22 C 0.9695(3) 0.2006(5) 0.34854(16) 0.0511(13) Uani 1 1 d . . . . .
H22A H 0.965184 0.104739 0.336570 0.061 Uiso 1 1 calc R U . . .
H22B H 0.913171 0.241835 0.341580 0.061 Uiso 1 1 calc R U . . .
C29 C 0.7529(3) 0.5437(5) 0.66603(17) 0.0522(13) Uani 1 1 d . . . . .
H29 H 0.752081 0.523343 0.699252 0.063 Uiso 1 1 calc R U . . .
C25 C 0.8898(3) -0.0569(5) 0.46243(17) 0.0530(13) Uani 1 1 d . . . . .
H25 H 0.876146 -0.147343 0.470872 0.064 Uiso 1 1 calc R U . . .
C9 C 0.5210(3) 0.2989(6) 0.33288(16) 0.0564(14) Uani 1 1 d . . . . .
H9A H 0.580315 0.325798 0.336560 0.068 Uiso 1 1 calc R U . . .
H9B H 0.515721 0.203601 0.320396 0.068 Uiso 1 1 calc R U . . .
C3 C 0.4011(3) 0.1805(5) 0.11029(18) 0.0565(14) Uani 1 1 d . . . . .
H3 H 0.361646 0.182165 0.131421 0.068 Uiso 1 1 calc R U . . .
C10 C 0.4949(3) 0.3037(5) 0.38301(16) 0.0552(13) Uani 1 1 d . . . . .
H10A H 0.503592 0.397711 0.396428 0.066 Uiso 1 1 calc R U . . .
H10B H 0.434787 0.282427 0.379045 0.066 Uiso 1 1 calc R U . . .
C23 C 1.0025(3) 0.2018(5) 0.40419(17) 0.0532(13) Uani 1 1 d . . . . .
H23A H 1.059856 0.164435 0.410761 0.064 Uiso 1 1 calc R U . . .
H23B H 1.004934 0.297684 0.416083 0.064 Uiso 1 1 calc R U . . .
C5 C 0.5404(3) 0.2262(5) 0.09470(18) 0.0531(13) Uani 1 1 d . . . . .
H5A H 0.595599 0.258103 0.105420 0.064 Uiso 1 1 calc R U . . .
C26 C 0.9482(3) -0.0238(5) 0.43501(18) 0.0569(14) Uani 1 1 d . . . . .
H26 H 0.981823 -0.086021 0.420939 0.068 Uiso 1 1 calc R U . . .
C21 C 1.0282(3) 0.2820(5) 0.32173(16) 0.0531(13) Uani 1 1 d . . . . .
H21A H 1.030743 0.378124 0.333358 0.064 Uiso 1 1 calc R U . . .
H21B H 1.084948 0.242873 0.330432 0.064 Uiso 1 1 calc R U . . .
C8 C 0.4684(3) 0.3941(5) 0.29561(16) 0.0573(14) Uani 1 1 d . . . . .
H8A H 0.409404 0.364811 0.290948 0.069 Uiso 1 1 calc R U . . .
H8B H 0.471875 0.488744 0.308699 0.069 Uiso 1 1 calc R U . . .
C1 C 0.4361(4) 0.1228(5) 0.03110(19) 0.0635(15) Uani 1 1 d . . . . .
H1A H 0.420438 0.087766 -0.001068 0.076 Uiso 1 1 calc R U . . .
C16 C 1.1229(3) 0.0879(6) 0.1582(2) 0.0658(15) Uani 1 1 d . . . . .
H16 H 1.155244 0.083586 0.190174 0.079 Uiso 1 1 calc R U . . .
C12 C 0.5808(3) 0.0164(5) 0.4607(2) 0.0601(14) Uani 1 1 d . . . . .
H12 H 0.580368 -0.072802 0.474286 0.072 Uiso 1 1 calc R U . . .
C19 C 1.0287(4) 0.1004(5) 0.0635(2) 0.0666(16) Uani 1 1 d . . . . .
H19 H 0.996522 0.105242 0.031519 0.080 Uiso 1 1 calc R U . . .
C2 C 0.3787(4) 0.1253(5) 0.06262(19) 0.0598(14) Uani 1 1 d . . . . .
H2A H 0.324326 0.089710 0.052046 0.072 Uiso 1 1 calc R U . . .
C13 C 0.5161(3) 0.0745(6) 0.4291(2) 0.0634(15) Uani 1 1 d . . . . .
H13 H 0.463528 0.033965 0.416879 0.076 Uiso 1 1 calc R U . . .
C6 C 0.5164(4) 0.1720(5) 0.0473(2) 0.0625(15) Uani 1 1 d . . . . .
H6A H 0.555676 0.169103 0.026019 0.075 Uiso 1 1 calc R U . . .
C14 C 1.1098(5) 0.0486(5) 0.0705(2) 0.0706(17) Uani 1 1 d . . . . .
H14 H 1.133143 0.019269 0.043449 0.085 Uiso 1 1 calc R U . . .
O8 O 0.2567(4) 0.3409(8) 0.22089(19) 0.133(2) Uani 1 1 d . . . . .
H8 H 0.299372 0.298979 0.216427 0.200 Uiso 1 1 calc R U . . .
C15 C 1.1562(4) 0.0405(6) 0.1177(2) 0.0745(17) Uani 1 1 d . . . . .
H15 H 1.210685 0.002752 0.122764 0.089 Uiso 1 1 calc R U . . .
C38 C 0.7118(4) 0.0241(8) 0.7312(2) 0.091(2) Uani 1 1 d D . . . .
H38A H 0.761238 -0.026339 0.724691 0.110 Uiso 1 1 calc R U . . .
H38B H 0.693916 -0.020518 0.759535 0.110 Uiso 1 1 calc R U . . .
C37 C 0.7381(5) 0.1687(8) 0.7456(3) 0.144(3) Uani 1 1 d D . . . .
H37A H 0.754380 0.215756 0.717685 0.216 Uiso 1 1 calc R U . . .
H37B H 0.785413 0.166736 0.772829 0.216 Uiso 1 1 calc R U . . .
H37C H 0.691546 0.217725 0.755532 0.216 Uiso 1 1 calc R U . . .
C36 C 0.2249(6) 0.4216(12) 0.1787(4) 0.167(4) Uani 1 1 d D . . . .
H36A H 0.175643 0.472170 0.185425 0.200 Uiso 1 1 calc R U . . .
H36B H 0.204808 0.357550 0.151450 0.200 Uiso 1 1 calc R U . . .
C35 C 0.2809(6) 0.5227(10) 0.1611(4) 0.159(4) Uani 1 1 d D . . . .
H35A H 0.308791 0.578050 0.188593 0.238 Uiso 1 1 calc R U . . .
H35B H 0.248073 0.582622 0.136576 0.238 Uiso 1 1 calc R U . . .
H35C H 0.322658 0.473899 0.146399 0.238 Uiso 1 1 calc R U . . .
H1 H 0.551(2) 0.352(4) 0.1759(18) 0.066(18) Uiso 1 1 d D . . . .

loop_
_atom_site_aniso_label
_atom_site_aniso_U_11
_atom_site_aniso_U_22
_atom_site_aniso_U_33
_atom_site_aniso_U_23
_atom_site_aniso_U_13
_atom_site_aniso_U_12
Zn1 0.0520(3) 0.0258(3) 0.0389(3) 0.0022(2) 0.0092(2) 0.0015(3)
O4 0.072(2) 0.0358(18) 0.0418(19) -0.0008(14) 0.0162(17) -0.0006(16)
O3 0.070(2) 0.0253(16) 0.0467(18) -0.0007(14) 0.0037(16) 0.0017(16)
O5 0.075(2) 0.0288(17) 0.0454(18) 0.0051(14) 0.0207(17) 0.0022(16)
O2 0.070(2) 0.054(2) 0.0447(19) 0.0073(17) 0.0096(17) 0.0152(19)
O6 0.094(3) 0.0314(19) 0.066(2) 0.0017(16) 0.034(2) 0.0133(18)
O1 0.077(3) 0.068(2) 0.055(2) -0.0046(18) 0.0243(19) -0.023(2)
N8 0.057(3) 0.033(2) 0.042(2) 0.0025(17) 0.0105(19) 0.0038(19)
N4 0.050(2) 0.036(2) 0.041(2) 0.0002(17) 0.0079(18) -0.0002(19)
O7 0.070(3) 0.065(3) 0.076(3) 0.011(2) -0.003(2) -0.009(2)
N7 0.056(3) 0.042(2) 0.042(2) 0.0015(18) 0.016(2) 0.004(2)
N3 0.047(3) 0.047(2) 0.039(2) 0.0003(18) 0.0029(19) 0.003(2)
N2 0.069(3) 0.064(3) 0.039(2) -0.002(2) 0.008(2) -0.016(2)
O9 0.070(3) 0.135(4) 0.066(3) -0.015(3) 0.001(2) 0.042(3)
N6 0.073(3) 0.053(3) 0.047(2) 0.009(2) 0.019(2) 0.018(2)
N1 0.057(3) 0.077(3) 0.039(2) -0.005(2) 0.009(2) -0.026(3)
N5 0.056(3) 0.069(3) 0.042(2) 0.006(2) 0.009(2) 0.019(2)
C31 0.030(2) 0.027(2) 0.041(2) 0.0007(18) 0.0052(19) 0.0004(19)
C34 0.039(3) 0.026(2) 0.044(3) -0.002(2) 0.006(2) -0.001(2)
C27 0.037(3) 0.024(2) 0.042(3) 0.0024(18) 0.006(2) -0.0010(19)
C32 0.038(3) 0.029(2) 0.033(2) 0.0042(18) 0.0071(19) -0.0013(19)
C33 0.041(3) 0.025(2) 0.052(3) -0.002(2) 0.006(2) 0.000(2)
C11 0.048(3) 0.040(3) 0.044(3) 0.005(2) 0.005(2) 0.000(2)
C30 0.056(3) 0.031(2) 0.042(3) -0.004(2) 0.015(2) 0.002(2)
C17 0.052(3) 0.044(3) 0.041(3) 0.005(2) 0.011(2) -0.005(2)
C28 0.067(3) 0.030(2) 0.046(3) 0.008(2) 0.016(2) 0.005(2)
C7 0.059(4) 0.057(3) 0.040(3) 0.003(2) 0.004(3) -0.002(3)
C24 0.051(3) 0.037(3) 0.049(3) 0.000(2) 0.017(2) 0.007(2)
C20 0.050(3) 0.046(3) 0.046(3) 0.009(2) 0.009(2) 0.004(3)
C18 0.060(3) 0.044(3) 0.054(3) 0.002(2) 0.005(3) -0.002(3)
C4 0.053(3) 0.047(3) 0.038(3) 0.002(2) 0.006(2) -0.001(2)
C22 0.048(3) 0.060(3) 0.047(3) 0.005(2) 0.013(2) 0.007(3)
C29 0.079(4) 0.043(3) 0.037(3) 0.008(2) 0.018(3) 0.005(3)
C25 0.076(4) 0.032(3) 0.054(3) -0.002(2) 0.020(3) 0.006(3)
C9 0.062(3) 0.064(3) 0.041(3) 0.005(2) 0.005(3) 0.008(3)
C3 0.056(4) 0.066(4) 0.048(3) -0.007(3) 0.011(3) -0.010(3)
C10 0.063(3) 0.057(3) 0.042(3) -0.002(2) 0.001(2) 0.012(3)
C23 0.052(3) 0.057(3) 0.054(3) -0.003(3) 0.018(3) -0.001(3)
C5 0.056(3) 0.052(3) 0.054(3) 0.003(2) 0.017(3) 0.004(3)
C26 0.075(4) 0.044(3) 0.056(3) -0.005(2) 0.025(3) 0.014(3)
C21 0.063(3) 0.053(3) 0.046(3) 0.001(2) 0.017(3) -0.002(3)
C8 0.071(4) 0.060(3) 0.040(3) -0.003(2) 0.006(3) 0.007(3)
C1 0.094(5) 0.049(3) 0.046(3) -0.009(2) 0.009(3) 0.008(3)
C16 0.059(4) 0.082(4) 0.056(3) -0.002(3) 0.008(3) 0.009(3)
C12 0.064(4) 0.040(3) 0.073(4) 0.005(3) 0.003(3) -0.015(3)
C19 0.100(5) 0.050(3) 0.050(3) -0.006(3) 0.013(3) -0.007(3)
C2 0.059(4) 0.059(3) 0.056(3) -0.007(3) -0.001(3) -0.005(3)
C13 0.054(3) 0.058(4) 0.072(4) -0.002(3) -0.003(3) -0.013(3)
C6 0.083(4) 0.051(3) 0.058(3) 0.001(3) 0.026(3) 0.011(3)
C14 0.109(5) 0.045(3) 0.066(4) -0.009(3) 0.039(4) -0.008(3)
O8 0.127(5) 0.181(6) 0.093(4) -0.010(4) 0.022(3) 0.024(4)
C15 0.074(4) 0.074(4) 0.081(4) -0.007(3) 0.027(4) 0.008(3)
C38 0.082(5) 0.115(6) 0.073(4) 0.001(4) 0.004(4) 0.025(4)
C37 0.139(8) 0.089(6) 0.189(9) -0.005(6) -0.009(7) -0.004(6)
C36 0.147(9) 0.183(11) 0.151(9) 0.074(8) -0.019(7) 0.030(8)
C35 0.167(10) 0.139(9) 0.170(10) 0.017(7) 0.030(8) -0.006(7)

loop_
_atom_type_symbol
_atom_type_description
_atom_type_scat_dispersion_real
_atom_type_scat_dispersion_imag
_atom_type_scat_source
C C 0.0033 0.0016 'International Tables Vol C Tables 4.2.6.8 and 6.1.1.4'
H H 0.0000 0.0000 'International Tables Vol C Tables 4.2.6.8 and 6.1.1.4'
N N 0.0061 0.0033 'International Tables Vol C Tables 4.2.6.8 and 6.1.1.4'
O O 0.0106 0.0060 'International Tables Vol C Tables 4.2.6.8 and 6.1.1.4'
Zn Zn 0.2839 1.4301 'International Tables Vol C Tables 4.2.6.8 and 6.1.1.4'

loop_
_geom_angle_atom_site_label_1
_geom_angle_atom_site_label_2
_geom_angle_atom_site_label_3
_geom_angle
_geom_angle_site_symmetry_1
_geom_angle_site_symmetry_3
_geom_angle_publ_flag
O3 Zn1 O5 115.16(12) . 1_545 ?
O3 Zn1 N4 109.84(14) . . ?
O5 Zn1 N4 108.56(14) 1_545 . ?
O3 Zn1 N8 113.72(14) . . ?
O5 Zn1 N8 98.44(14) 1_545 . ?
N4 Zn1 N8 110.59(14) . . ?
C33 O3 Zn1 113.6(3) . . ?
C34 O5 Zn1 120.3(3) . 1_565 ?
C24 N8 C25 105.5(4) . . ?
C24 N8 Zn1 127.0(3) . . ?
C25 N8 Zn1 127.5(3) . . ?
C11 N4 C12 104.7(4) . . ?
C11 N4 Zn1 127.9(3) . . ?
C12 N4 Zn1 127.3(3) . . ?
H7A O7 H7B 104.5 . . ?
C24 N7 C26 107.0(4) . . ?
C24 N7 C23 127.2(4) . . ?
C26 N7 C23 125.8(4) . . ?
C11 N3 C13 107.1(4) . . ?
C11 N3 C10 126.9(4) . . ?
C13 N3 C10 125.8(4) . . ?
C7 N2 C8 121.6(4) . . ?
C7 N2 H2 119.2 . . ?
C8 N2 H2 119.2 . . ?
C38 O9 H9 109.5 . . ?
C20 N6 C21 122.0(4) . . ?
C20 N6 H6 119.0 . . ?
C21 N6 H6 119.0 . . ?
C7 N1 C4 127.7(4) . . ?
C7 N1 H1 114(3) . . ?
C4 N1 H1 118(3) . . ?
C20 N5 C17 127.3(4) . . ?
C20 N5 H5 116.3 . . ?
C17 N5 H5 116.3 . . ?
C30 C31 C32 119.1(4) . . ?
C30 C31 C34 120.4(4) . . ?
C32 C31 C34 120.6(4) . . ?
O6 C34 O5 123.9(4) . . ?
O6 C34 C31 119.6(4) . . ?
O5 C34 C31 116.5(4) . . ?
C28 C27 C32 118.8(4) . . ?
C28 C27 C33 121.5(4) . . ?
C32 C27 C33 119.7(4) . . ?
C27 C32 C31 121.0(4) . . ?
C27 C32 H32 119.5 . . ?
C31 C32 H32 119.5 . . ?
O4 C33 O3 124.1(4) . . ?
O4 C33 C27 121.1(4) . . ?
O3 C33 C27 114.8(4) . . ?
N4 C11 N3 111.9(4) . . ?
N4 C11 H11 124.1 . . ?
N3 C11 H11 124.1 . . ?
C29 C30 C31 120.3(4) . . ?
C29 C30 H30 119.8 . . ?
C31 C30 H30 119.8 . . ?
C18 C17 C16 118.9(5) . . ?
C18 C17 N5 117.8(4) . . ?
C16 C17 N5 123.2(4) . . ?
C29 C28 C27 120.8(4) . . ?
C29 C28 H28 119.6 . . ?
C27 C28 H28 119.6 . . ?
O1 C7 N2 123.0(5) . . ?
O1 C7 N1 122.4(5) . . ?
N2 C7 N1 114.6(5) . . ?
N8 C24 N7 111.3(4) . . ?
N8 C24 H24 124.4 . . ?
N7 C24 H24 124.4 . . ?
O2 C20 N6 122.2(4) . . ?
O2 C20 N5 123.1(5) . . ?
N6 C20 N5 114.7(4) . . ?
C19 C18 C17 121.0(5) . . ?
C19 C18 H18 119.5 . . ?
C17 C18 H18 119.5 . . ?
C3 C4 C5 119.2(5) . . ?
C3 C4 N1 123.7(4) . . ?
C5 C4 N1 117.0(4) . . ?
C21 C22 C23 110.4(4) . . ?
C21 C22 H22A 109.6 . . ?
C23 C22 H22A 109.6 . . ?
C21 C22 H22B 109.6 . . ?
C23 C22 H22B 109.6 . . ?
H22A C22 H22B 108.1 . . ?
C28 C29 C30 120.0(4) . . ?
C28 C29 H29 120.0 . . ?
C30 C29 H29 120.0 . . ?
C26 C25 N8 109.5(4) . . ?
C26 C25 H25 125.3 . . ?
N8 C25 H25 125.3 . . ?
C8 C9 C10 112.5(4) . . ?
C8 C9 H9A 109.1 . . ?
C10 C9 H9A 109.1 . . ?
C8 C9 H9B 109.1 . . ?
C10 C9 H9B 109.1 . . ?
H9A C9 H9B 107.8 . . ?
C4 C3 C2 120.1(5) . . ?
C4 C3 H3 119.9 . . ?
C2 C3 H3 119.9 . . ?
N3 C10 C9 112.4(4) . . ?
N3 C10 H10A 109.1 . . ?
C9 C10 H10A 109.1 . . ?
N3 C10 H10B 109.1 . . ?
C9 C10 H10B 109.1 . . ?
H10A C10 H10B 107.9 . . ?
N7 C23 C22 112.3(4) . . ?
N7 C23 H23A 109.1 . . ?
C22 C23 H23A 109.1 . . ?
N7 C23 H23B 109.1 . . ?
C22 C23 H23B 109.1 . . ?
H23A C23 H23B 107.9 . . ?
C6 C5 C4 119.7(5) . . ?
C6 C5 H5A 120.2 . . ?
C4 C5 H5A 120.2 . . ?
C25 C26 N7 106.8(4) . . ?
C25 C26 H26 126.6 . . ?
N7 C26 H26 126.6 . . ?
N6 C21 C22 114.0(4) . . ?
N6 C21 H21A 108.7 . . ?
C22 C21 H21A 108.7 . . ?
N6 C21 H21B 108.7 . . ?
C22 C21 H21B 108.7 . . ?
H21A C21 H21B 107.6 . . ?
N2 C8 C9 112.6(4) . . ?
N2 C8 H8A 109.1 . . ?
C9 C8 H8A 109.1 . . ?
N2 C8 H8B 109.1 . . ?
C9 C8 H8B 109.1 . . ?
H8A C8 H8B 107.8 . . ?
C6 C1 C2 119.4(5) . . ?
C6 C1 H1A 120.3 . . ?
C2 C1 H1A 120.3 . . ?
C17 C16 C15 119.7(5) . . ?
C17 C16 H16 120.1 . . ?
C15 C16 H16 120.1 . . ?
C13 C12 N4 109.9(5) . . ?
C13 C12 H12 125.0 . . ?
N4 C12 H12 125.0 . . ?
C18 C19 C14 120.3(5) . . ?
C18 C19 H19 119.8 . . ?
C14 C19 H19 119.8 . . ?
C1 C2 C3 120.5(5) . . ?
C1 C2 H2A 119.7 . . ?
C3 C2 H2A 119.7 . . ?
C12 C13 N3 106.3(5) . . ?
C12 C13 H13 126.8 . . ?
N3 C13 H13 126.8 . . ?
C1 C6 C5 121.1(5) . . ?
C1 C6 H6A 119.5 . . ?
C5 C6 H6A 119.5 . . ?
C15 C14 C19 119.4(5) . . ?
C15 C14 H14 120.3 . . ?
C19 C14 H14 120.3 . . ?
C36 O8 H8 109.5 . . ?
C14 C15 C16 120.7(6) . . ?
C14 C15 H15 119.7 . . ?
C16 C15 H15 119.7 . . ?
O9 C38 C37 116.6(6) . . ?
O9 C38 H38A 108.2 . . ?
C37 C38 H38A 108.2 . . ?
O9 C38 H38B 108.2 . . ?
C37 C38 H38B 108.2 . . ?
H38A C38 H38B 107.3 . . ?
C38 C37 H37A 109.5 . . ?
C38 C37 H37B 109.5 . . ?
H37A C37 H37B 109.5 . . ?
C38 C37 H37C 109.5 . . ?
H37A C37 H37C 109.5 . . ?
H37B C37 H37C 109.5 . . ?
O8 C36 C35 118.8(9) . . ?
O8 C36 H36A 107.6 . . ?
C35 C36 H36A 107.6 . . ?
O8 C36 H36B 107.6 . . ?
C35 C36 H36B 107.6 . . ?
H36A C36 H36B 107.0 . . ?
C36 C35 H35A 109.5 . . ?
C36 C35 H35B 109.5 . . ?
H35A C35 H35B 109.5 . . ?
C36 C35 H35C 109.5 . . ?
H35A C35 H35C 109.5 . . ?
H35B C35 H35C 109.5 . . ?

loop_
_geom_bond_atom_site_label_1
_geom_bond_atom_site_label_2
_geom_bond_distance
_geom_bond_site_symmetry_2
_geom_bond_publ_flag
Zn1 O3 1.950(3) . ?
Zn1 O5 1.962(3) 1_545 ?
Zn1 N4 1.994(4) . ?
Zn1 N8 2.001(4) . ?
O4 C33 1.225(5) . ?
O3 C33 1.295(5) . ?
O5 C34 1.261(5) . ?
O2 C20 1.236(5) . ?
O6 C34 1.236(5) . ?
O1 C7 1.230(6) . ?
N8 C24 1.318(5) . ?
N8 C25 1.379(5) . ?
N4 C11 1.322(5) . ?
N4 C12 1.371(6) . ?
O7 H7A 0.8498 . ?
O7 H7B 0.8503 . ?
N7 C24 1.340(5) . ?
N7 C26 1.369(6) . ?
N7 C23 1.466(6) . ?
N3 C11 1.324(5) . ?
N3 C13 1.365(6) . ?
N3 C10 1.460(6) . ?
N2 C7 1.343(6) . ?
N2 C8 1.453(6) . ?
N2 H2 0.8600 . ?
O9 C38 1.394(7) . ?
O9 H9 0.8200 . ?
N6 C20 1.347(6) . ?
N6 C21 1.447(5) . ?
N6 H6 0.8600 . ?
N1 C7 1.370(6) . ?
N1 C4 1.402(6) . ?
N1 H1 0.852(19) . ?
N5 C20 1.364(5) . ?
N5 C17 1.410(6) . ?
N5 H5 0.8600 . ?
C31 C30 1.385(6) . ?
C31 C32 1.389(5) . ?
C31 C34 1.512(5) . ?
C27 C28 1.385(6) . ?
C27 C32 1.389(5) . ?
C27 C33 1.500(6) . ?
C32 H32 0.9300 . ?
C11 H11 0.9300 . ?
C30 C29 1.383(6) . ?
C30 H30 0.9300 . ?
C17 C18 1.377(6) . ?
C17 C16 1.379(7) . ?
C28 C29 1.378(6) . ?
C28 H28 0.9300 . ?
C24 H24 0.9300 . ?
C18 C19 1.369(7) . ?
C18 H18 0.9300 . ?
C4 C3 1.376(6) . ?
C4 C5 1.389(6) . ?
C22 C21 1.508(6) . ?
C22 C23 1.514(6) . ?
C22 H22A 0.9700 . ?
C22 H22B 0.9700 . ?
C29 H29 0.9300 . ?
C25 C26 1.338(6) . ?
C25 H25 0.9300 . ?
C9 C8 1.503(6) . ?
C9 C10 1.502(6) . ?
C9 H9A 0.9700 . ?
C9 H9B 0.9700 . ?
C3 C2 1.389(6) . ?
C3 H3 0.9300 . ?
C10 H10A 0.9700 . ?
C10 H10B 0.9700 . ?
C23 H23A 0.9700 . ?
C23 H23B 0.9700 . ?
C5 C6 1.382(7) . ?
C5 H5A 0.9300 . ?
C26 H26 0.9300 . ?
C21 H21A 0.9700 . ?
C21 H21B 0.9700 . ?
C8 H8A 0.9700 . ?
C8 H8B 0.9700 . ?
C1 C6 1.365(7) . ?
C1 C2 1.368(7) . ?
C1 H1A 0.9300 . ?
C16 C15 1.389(7) . ?
C16 H16 0.9300 . ?
C12 C13 1.341(7) . ?
C12 H12 0.9300 . ?
C19 C14 1.370(8) . ?
C19 H19 0.9300 . ?
C2 H2A 0.9300 . ?
C13 H13 0.9300 . ?
C6 H6A 0.9300 . ?
C14 C15 1.366(8) . ?
C14 H14 0.9300 . ?
O8 C36 1.403(9) . ?
O8 H8 0.8200 . ?
C15 H15 0.9300 . ?
C38 C37 1.475(9) . ?
C38 H38A 0.9700 . ?
C38 H38B 0.9700 . ?
C37 H37A 0.9600 . ?
C37 H37B 0.9600 . ?
C37 H37C 0.9600 . ?
C36 C35 1.457(10) . ?
C36 H36A 0.9700 . ?
C36 H36B 0.9700 . ?
C35 H35A 0.9600 . ?
C35 H35B 0.9600 . ?
C35 H35C 0.9600 . ?

loop_
_geom_torsion_atom_site_label_1
_geom_torsion_atom_site_label_2
_geom_torsion_atom_site_label_3
_geom_torsion_atom_site_label_4
_geom_torsion
_geom_torsion_site_symmetry_1
_geom_torsion_site_symmetry_2
_geom_torsion_site_symmetry_3
_geom_torsion_site_symmetry_4
_geom_torsion_publ_flag
Zn1 O5 C34 O6 1.7(6) 1_565 . . . ?
Zn1 O5 C34 C31 -177.4(3) 1_565 . . . ?
C30 C31 C34 O6 -15.1(6) . . . . ?
C32 C31 C34 O6 165.1(4) . . . . ?
C30 C31 C34 O5 164.0(4) . . . . ?
C32 C31 C34 O5 -15.7(6) . . . . ?
C28 C27 C32 C31 -2.0(6) . . . . ?
C33 C27 C32 C31 175.6(4) . . . . ?
C30 C31 C32 C27 1.8(6) . . . . ?
C34 C31 C32 C27 -178.5(4) . . . . ?
Zn1 O3 C33 O4 -12.7(6) . . . . ?
Zn1 O3 C33 C27 166.3(3) . . . . ?
C28 C27 C33 O4 178.1(4) . . . . ?
C32 C27 C33 O4 0.6(6) . . . . ?
C28 C27 C33 O3 -1.0(6) . . . . ?
C32 C27 C33 O3 -178.4(4) . . . . ?
C12 N4 C11 N3 0.3(5) . . . . ?
Zn1 N4 C11 N3 -178.3(3) . . . . ?
C13 N3 C11 N4 -0.3(5) . . . . ?
C10 N3 C11 N4 -176.3(4) . . . . ?
C32 C31 C30 C29 0.3(7) . . . . ?
C34 C31 C30 C29 -179.5(4) . . . . ?
C20 N5 C17 C18 163.0(5) . . . . ?
C20 N5 C17 C16 -21.5(8) . . . . ?
C32 C27 C28 C29 0.2(7) . . . . ?
C33 C27 C28 C29 -177.3(4) . . . . ?
C8 N2 C7 O1 5.9(8) . . . . ?
C8 N2 C7 N1 -173.6(4) . . . . ?
C4 N1 C7 O1 14.8(8) . . . . ?
C4 N1 C7 N2 -165.7(5) . . . . ?
C25 N8 C24 N7 -0.3(5) . . . . ?
Zn1 N8 C24 N7 -178.2(3) . . . . ?
C26 N7 C24 N8 0.5(5) . . . . ?
C23 N7 C24 N8 178.7(4) . . . . ?
C21 N6 C20 O2 4.6(7) . . . . ?
C21 N6 C20 N5 -175.5(4) . . . . ?
C17 N5 C20 O2 -18.9(8) . . . . ?
C17 N5 C20 N6 161.2(4) . . . . ?
C16 C17 C18 C19 -2.0(7) . . . . ?
N5 C17 C18 C19 173.6(4) . . . . ?
C7 N1 C4 C3 18.8(8) . . . . ?
C7 N1 C4 C5 -164.9(5) . . . . ?
C27 C28 C29 C30 1.8(8) . . . . ?
C31 C30 C29 C28 -2.0(7) . . . . ?
C24 N8 C25 C26 -0.1(5) . . . . ?
Zn1 N8 C25 C26 177.7(3) . . . . ?
C5 C4 C3 C2 -1.6(8) . . . . ?
N1 C4 C3 C2 174.6(5) . . . . ?
C11 N3 C10 C9 78.1(6) . . . . ?
C13 N3 C10 C9 -97.3(6) . . . . ?
C8 C9 C10 N3 176.5(4) . . . . ?
C24 N7 C23 C22 -100.7(5) . . . . ?
C26 N7 C23 C22 77.1(6) . . . . ?
C21 C22 C23 N7 -177.8(4) . . . . ?
C3 C4 C5 C6 2.2(7) . . . . ?
N1 C4 C5 C6 -174.2(5) . . . . ?
N8 C25 C26 N7 0.5(6) . . . . ?
C24 N7 C26 C25 -0.6(6) . . . . ?
C23 N7 C26 C25 -178.8(4) . . . . ?
C20 N6 C21 C22 -89.7(6) . . . . ?
C23 C22 C21 N6 177.7(4) . . . . ?
C7 N2 C8 C9 83.8(6) . . . . ?
C10 C9 C8 N2 177.7(4) . . . . ?
C18 C17 C16 C15 0.8(8) . . . . ?
N5 C17 C16 C15 -174.6(5) . . . . ?
C11 N4 C12 C13 -0.2(6) . . . . ?
Zn1 N4 C12 C13 178.4(3) . . . . ?
C17 C18 C19 C14 1.3(8) . . . . ?
C6 C1 C2 C3 1.6(8) . . . . ?
C4 C3 C2 C1 -0.3(8) . . . . ?
N4 C12 C13 N3 0.0(6) . . . . ?
C11 N3 C13 C12 0.1(6) . . . . ?
C10 N3 C13 C12 176.3(4) . . . . ?
C2 C1 C6 C5 -0.9(8) . . . . ?
C4 C5 C6 C1 -1.0(8) . . . . ?
C18 C19 C14 C15 0.7(8) . . . . ?
C19 C14 C15 C16 -1.9(9) . . . . ?
C17 C16 C15 C14 1.2(9) . . . . ?
